data_7707082
loop_
_publ_author_name
'Akopov, Georgiy'
'Mark, Justin'
'Viswanathan, Gayatri'
'Lee, Shannon J.'
'McBride, Brennan C.'
'Won, Juyeon'
'Perras, Fr\'ed\'eric A'
'Paterson, Alexander L.'
'Yuan, Bing'
'Sen, Sabyasachi'
'Adeyemi, Adedoyin N.'
'Zhang, Feng'
'Wang, Cai-Zhuang'
'Ho, Kai-Ming'
'Miller, Gordon J.'
'Kovnir, Kirill'

_publ_section_title
;
 Third time's the charm: intricate non-centrosymmetric polymorphism in
 <i>Ln</i>SiP<sub>3</sub> (<i>Ln</i> = La and Ce) induced by distortions
 of phosphorus square layers.
;
_journal_issue 19
_journal_name_full 'Dalton transactions (Cambridge, England : 2003)'
_journal_page_first 6463
_journal_page_last 6476
_journal_paper_doi 10.1039/d1dt00845e
_journal_volume 50
_journal_year 2021
_chemical_formula_sum 'La P3 Si'
_chemical_formula_weight 259.91
_space_group_crystal_system orthorhombic
_space_group_IT_number 41
_space_group_name_Hall 'A 2 -2ab'
_space_group_name_H-M_alt 'A e a 2'
_audit_creation_method SHELXL-2018/3
_audit_update_record
;
2021-03-28 deposited with the CCDC.	2021-04-09 downloaded from the CCDC.
;
_cell_angle_alpha 90
_cell_angle_beta 90
_cell_angle_gamma 90
_cell_formula_units_Z 8
_cell_length_a 5.9650(2)
_cell_length_b 25.2125(10)
_cell_length_c 5.8168(2)
_cell_measurement_reflns_used 12611
_cell_measurement_temperature 100(2)
_cell_measurement_theta_max 27.54
_cell_measurement_theta_min 3.23
_cell_volume 874.80(5)
_computing_structure_refinement 'SHELXL-2018/3 (Sheldrick, 2018)'
_diffrn_ambient_temperature 100(2)
_diffrn_measured_fraction_theta_full 0.995
_diffrn_measured_fraction_theta_max 0.996
_diffrn_measurement_device_type 'Bruker Venture area-detector'
_diffrn_measurement_method 'profile data from \w scans'
_diffrn_radiation_type MoK\a
_diffrn_radiation_wavelength 0.71073
_diffrn_reflns_av_R_equivalents 0.0301
_diffrn_reflns_av_unetI/netI 0.0122
_diffrn_reflns_Laue_measured_fraction_full 0.995
_diffrn_reflns_Laue_measured_fraction_max 0.996
_diffrn_reflns_limit_h_max 7
_diffrn_reflns_limit_h_min -7
_diffrn_reflns_limit_k_max 32
_diffrn_reflns_limit_k_min -32
_diffrn_reflns_limit_l_max 7
_diffrn_reflns_limit_l_min -7
_diffrn_reflns_number 12611
_diffrn_reflns_point_group_measured_fraction_full 0.997
_diffrn_reflns_point_group_measured_fraction_max 0.997
_diffrn_reflns_theta_full 25.242
_diffrn_reflns_theta_max 27.543
_diffrn_reflns_theta_min 3.232
_diffrn_source 'fine-focus sealed tube'
_exptl_absorpt_coefficient_mu 10.919
_exptl_absorpt_correction_T_max 0.75
_exptl_absorpt_correction_T_min 0.58
_exptl_absorpt_correction_type multi-scan
_exptl_absorpt_process_details SADABS
_exptl_crystal_colour black
_exptl_crystal_density_diffrn 3.947
_exptl_crystal_description block
_exptl_crystal_F_000 928
_exptl_crystal_size_max 0.091
_exptl_crystal_size_mid 0.066
_exptl_crystal_size_min 0.061
_refine_diff_density_max 1.072
_refine_diff_density_min -0.853
_refine_diff_density_rms 0.157
_refine_ls_abs_structure_details
;
 Refined as an inversion twin.
;
_refine_ls_abs_structure_Flack 0.25(4)
_refine_ls_extinction_coef 0.00072(14)
_refine_ls_extinction_expression Fc^*^=kFc[1+0.001xFc^2^\l^3^/sin(2\q)]^-1/4^
_refine_ls_extinction_method 'SHELXL-2018/3 (Sheldrick 2018)'
_refine_ls_goodness_of_fit_ref 1.185
_refine_ls_hydrogen_treatment undef
_refine_ls_matrix_type full
_refine_ls_number_parameters 63
_refine_ls_number_reflns 1009
_refine_ls_number_restraints 2
_refine_ls_restrained_S_all 1.184
_refine_ls_R_factor_all 0.0181
_refine_ls_R_factor_gt 0.0171
_refine_ls_shift/su_max 0.002
_refine_ls_shift/su_mean 0.000
_refine_ls_structure_factor_coef Fsqd
_refine_ls_weighting_details 'w=1/[\s^2^(Fo^2^)+(0.0242P)^2^+5.0836P] where P=(Fo^2^+2Fc^2^)/3'
_refine_ls_weighting_scheme calc
_refine_ls_wR_factor_gt 0.0491
_refine_ls_wR_factor_ref 0.0493
_reflns_Friedel_coverage 0.808
_reflns_Friedel_fraction_full 1.000
_reflns_Friedel_fraction_max 0.998
_reflns_number_gt 968
_reflns_number_total 1009
_reflns_threshold_expression 'I > 2\s(I)'
_cod_data_source_file d1dt00845e2.cif
_cod_data_source_block LaSiP3_Aea2
_cod_depositor_comments 'Adding full bibliography for 7707082--7707086.cif.'
_cod_original_sg_symbol_Hall 'A 2 -2ac'
_cod_original_sg_symbol_H-M 'A b a 2'
_cod_database_code 7707082
_shelx_shelxl_version_number 2018/3
_shelx_space_group_comment
;
The symmetry employed for this shelxl refinement is uniquely defined
by the following loop, which should always be used as a source of
symmetry information in preference to the above space-group names.
They are only intended as comments.
;
_shelx_estimated_absorpt_t_min 0.437
_shelx_estimated_absorpt_t_max 0.556

loop_
_space_group_symop_operation_xyz
'x, y, z'
'-x, -y, z'
'x+1/2, -y+1/2, z'
'-x+1/2, y+1/2, z'
'x, y+1/2, z+1/2'
'-x, -y+1/2, z+1/2'
'x+1/2, -y+1, z+1/2'
'-x+1/2, y+1, z+1/2'

loop_
_atom_site_label
_atom_site_type_symbol
_atom_site_fract_x
_atom_site_fract_y
_atom_site_fract_z
_atom_site_U_iso_or_equiv
_atom_site_adp_type
_atom_site_occupancy
_atom_site_site_symmetry_order
_atom_site_calc_flag
_atom_site_refinement_flags_posn
_atom_site_refinement_flags_adp
_atom_site_refinement_flags_occupancy
_atom_site_disorder_assembly
_atom_site_disorder_group
La1 La 0.00048(5) 0.59293(2) 0.5474(3) 0.01005(17) Uani 1 1 d . . . . .
P11 P 0.9417(3) 0.71417(6) 0.5817(4) 0.0047(4) Uani 0.963(3) 1 d . . P . .
P12 P 0.074(9) 0.7141(16) 0.592(13) 0.0047(4) Uani 0.037(3) 1 d . . P . .
Si11 Si 0.9150(3) 0.70761(6) 0.9682(4) 0.0040(4) Uani 0.963(3) 1 d . . P . .
Si12 Si 0.075(8) 0.7053(17) -0.050(15) 0.0040(4) Uani 0.037(3) 1 d . . P . .
P2 P 0.0044(2) 0.62527(5) 0.0504(7) 0.0052(3) Uani 1 1 d . . . . .
P31 P 0.3269(14) 0.5002(2) 0.7223(13) 0.0110(8) Uiso 0.313(6) 1 d . . P . .
P32 P 0.2322(15) 0.50031(17) 0.3343(11) 0.0110(8) Uiso 0.378(10) 1 d . . P . .
P33 P 0.187(2) 0.5000(3) 0.759(2) 0.0110(8) Uiso 0.225(8) 1 d . . P . .
P44 P 0.073(4) 0.4991(7) 0.945(5) 0.0110(8) Uiso 0.084(5) 1 d . . P . .

loop_
_atom_site_aniso_label
_atom_site_aniso_U_11
_atom_site_aniso_U_22
_atom_site_aniso_U_33
_atom_site_aniso_U_23
_atom_site_aniso_U_13
_atom_site_aniso_U_12
La1 0.0068(2) 0.0190(2) 0.0043(2) 0.0001(3) 0.00008(12) 0.00116(11)
P11 0.0044(8) 0.0067(6) 0.0030(10) 0.0001(6) -0.0030(7) -0.0016(5)
P12 0.0044(8) 0.0067(6) 0.0030(10) 0.0001(6) -0.0030(7) -0.0016(5)
Si11 0.0027(8) 0.0062(7) 0.0031(8) 0.0002(7) -0.0008(6) -0.0003(6)
Si12 0.0027(8) 0.0062(7) 0.0031(8) 0.0002(7) -0.0008(6) -0.0003(6)
P2 0.0064(6) 0.0053(6) 0.0039(6) -0.0022(14) -0.0004(6) 0.0001(4)

loop_
_atom_type_symbol
_atom_type_description
_atom_type_scat_dispersion_real
_atom_type_scat_dispersion_imag
_atom_type_scat_source
Si Si 0.0817 0.0704 'International Tables Vol C Tables 4.2.6.8 and 6.1.1.4'
P P 0.1023 0.0942 'International Tables Vol C Tables 4.2.6.8 and 6.1.1.4'
La La -0.2871 2.4523 'International Tables Vol C Tables 4.2.6.8 and 6.1.1.4'

loop_
_geom_angle_atom_site_label_1
_geom_angle_atom_site_label_2
_geom_angle_atom_site_label_3
_geom_angle
_geom_angle_site_symmetry_1
_geom_angle_site_symmetry_3
_geom_angle_publ_flag
P33 La1 P33 45.6(5) . 2_565 ?
P33 La1 P32 50.2(2) . . ?
P33 La1 P32 73.7(2) 2_565 . ?
P33 La1 P32 73.5(2) . 2_565 ?
P33 La1 P32 50.0(2) 2_565 2_565 ?
P32 La1 P32 55.2(3) . 2_565 ?
P33 La1 P2 129.1(2) . . ?
P33 La1 P2 129.5(2) 2_565 . ?
P32 La1 P2 78.99(12) . . ?
P32 La1 P2 79.55(12) 2_565 . ?
P33 La1 P2 78.7(2) . 1_556 ?
P33 La1 P2 79.0(2) 2_565 1_556 ?
P32 La1 P2 127.35(13) . 1_556 ?
P32 La1 P2 127.75(13) 2_565 1_556 ?
P2 La1 P2 148.66(5) . 1_556 ?
P33 La1 P2 80.9(3) . 8_545 ?
P33 La1 P2 126.1(3) 2_565 8_545 ?
P32 La1 P2 76.36(16) . 8_545 ?
P32 La1 P2 131.09(17) 2_565 8_545 ?
P2 La1 P2 85.75(7) . 8_545 ?
P2 La1 P2 85.16(7) 1_556 8_545 ?
P33 La1 P11 145.7(3) . 1_455 ?
P33 La1 P11 137.5(3) 2_565 1_455 ?
P32 La1 P11 148.83(14) . 1_455 ?
P32 La1 P11 138.72(15) 2_565 1_455 ?
P2 La1 P11 78.12(7) . 1_455 ?
P2 La1 P11 70.88(7) 1_556 1_455 ?
P2 La1 P11 81.11(4) 8_545 1_455 ?
P33 La1 P12 135.5(12) . . ?
P33 La1 P12 145.5(14) 2_565 . ?
P32 La1 P12 137.8(11) . . ?
P32 La1 P12 150.9(12) 2_565 . ?
P2 La1 P12 79.2(14) . . ?
P2 La1 P12 69.7(14) 1_556 . ?
P2 La1 P12 66.4(10) 8_545 . ?
P11 La1 P12 14.8(9) 1_455 . ?
P33 La1 P2 125.8(3) . 8_445 ?
P33 La1 P2 80.6(3) 2_565 8_445 ?
P32 La1 P2 130.85(17) . 8_445 ?
P32 La1 P2 76.14(16) 2_565 8_445 ?
P2 La1 P2 86.68(7) . 8_445 ?
P2 La1 P2 86.09(7) 1_556 8_445 ?
P2 La1 P2 149.41(5) 8_545 8_445 ?
P11 La1 P2 68.33(4) 1_455 8_445 ?
P12 La1 P2 83.1(10) . 8_445 ?
P33 La1 P31 61.9(3) . 8_544 ?
P33 La1 P31 77.3(3) 2_565 8_544 ?
P32 La1 P31 13.3(2) . 8_544 ?
P32 La1 P31 47.73(16) 2_565 8_544 ?
P2 La1 P31 67.94(13) . 8_544 ?
P2 La1 P31 140.19(14) 1_556 8_544 ?
P2 La1 P31 83.50(16) 8_545 8_544 ?
P11 La1 P31 143.56(13) 1_455 8_544 ?
P12 La1 P31 136.8(13) . 8_544 ?
P2 La1 P31 120.55(16) 8_445 8_544 ?
P33 La1 P31 77.2(3) . 7_454 ?
P33 La1 P31 61.7(3) 2_565 7_454 ?
P32 La1 P31 47.73(16) . 7_454 ?
P32 La1 P31 13.3(2) 2_565 7_454 ?
P2 La1 P31 68.39(13) . 7_454 ?
P2 La1 P31 140.49(14) 1_556 7_454 ?
P2 La1 P31 120.83(16) 8_545 7_454 ?
P11 La1 P31 137.04(13) 1_455 7_454 ?
P12 La1 P31 145.4(13) . 7_454 ?
P2 La1 P31 83.25(16) 8_445 7_454 ?
P31 La1 P31 37.9(3) 8_544 7_454 ?
P12 P11 Si12 94(3) 1_655 6_665 ?
P12 P11 Si11 167(6) 1_655 8_644 ?
Si12 P11 Si11 85.5(14) 6_665 8_644 ?
P12 P11 Si11 69(3) 1_655 6_764 ?
Si12 P11 Si11 25.0(13) 6_665 6_764 ?
Si11 P11 Si11 109.89(9) 8_644 6_764 ?
P12 P11 Si11 90(6) 1_655 . ?
Si12 P11 Si11 115(2) 6_665 . ?
Si11 P11 Si11 102.80(8) 8_644 . ?
Si11 P11 Si11 112.53(8) 6_764 . ?
P12 P11 Si12 65(5) 1_655 1_656 ?
Si12 P11 Si12 116(2) 6_665 1_656 ?
Si11 P11 Si12 126.8(14) 8_644 1_656 ?
Si11 P11 Si12 103.2(12) 6_764 1_656 ?
Si11 P11 Si12 24.4(14) . 1_656 ?
P12 P11 La1 84(3) 1_655 1_655 ?
Si12 P11 La1 155(2) 6_665 1_655 ?
Si11 P11 La1 90.90(7) 8_644 1_655 ?
Si11 P11 La1 143.83(8) 6_764 1_655 ?
Si11 P11 La1 89.99(9) . 1_655 ?
Si12 P11 La1 85.6(11) 1_656 1_655 ?
P11 P12 Si12 95(6) 1_455 1_556 ?
P11 P12 Si11 90(4) 1_455 6_664 ?
Si12 P12 Si11 116(3) 1_556 6_664 ?
P11 P12 Si12 153(6) 1_455 8_545 ?
Si12 P12 Si12 111(2) 1_556 8_545 ?
Si11 P12 Si12 86(2) 6_664 8_545 ?
P11 P12 Si12 66(3) 1_455 6_565 ?
Si12 P12 Si12 116(2) 1_556 6_565 ?
Si11 P12 Si12 23.9(12) 6_664 6_565 ?
Si12 P12 Si12 108(2) 8_545 6_565 ?
P11 P12 Si11 71(5) 1_455 1_455 ?
Si12 P12 Si11 23.6(15) 1_556 1_455 ?
Si11 P12 Si11 113(3) 6_664 1_455 ?
Si12 P12 Si11 134(2) 8_545 1_455 ?
Si12 P12 Si11 103.3(19) 6_565 1_455 ?
P11 P12 La1 82(3) 1_455 . ?
Si12 P12 La1 89(2) 1_556 . ?
Si11 P12 La1 154(3) 6_664 . ?
Si12 P12 La1 90.2(18) 8_545 . ?
Si12 P12 La1 140(2) 6_565 . ?
Si11 P12 La1 87.3(15) 1_455 . ?
Si12 Si11 P12 94(3) 1_656 6_665 ?
Si12 Si11 P2 74(3) 1_656 1_656 ?
P12 Si11 P2 144(2) 6_665 1_656 ?
Si12 Si11 P11 169(5) 1_656 8_645 ?
P12 Si11 P11 81.8(15) 6_665 8_645 ?
P2 Si11 P11 103.70(10) 1_656 8_645 ?
Si12 Si11 P11 73(3) 1_656 6_765 ?
P12 Si11 P11 20.7(14) 6_665 6_765 ?
P2 Si11 P11 132.29(12) 1_656 6_765 ?
P11 Si11 P11 102.14(8) 8_645 6_765 ?
Si12 Si11 P11 80(5) 1_656 . ?
P12 Si11 P11 106(2) 6_665 . ?
P2 Si11 P11 105.59(16) 1_656 . ?
P11 Si11 P11 110.83(9) 8_645 . ?
P11 Si11 P11 101.61(8) 6_765 . ?
Si12 Si11 P12 60(5) 1_656 1_655 ?
P12 Si11 P12 103.8(17) 6_665 1_655 ?
P2 Si11 P12 99.6(10) 1_656 1_655 ?
P11 Si11 P12 130.1(14) 8_645 1_655 ?
P11 Si11 P12 93.3(11) 6_765 1_655 ?
P11 Si11 P12 19.4(13) . 1_655 ?
Si11 Si12 P12 96(5) 1_454 1_554 ?
Si11 Si12 P2 80(3) 1_454 . ?
P12 Si12 P2 112(3) 1_554 . ?
Si11 Si12 P11 82(3) 1_454 6_664 ?
P12 Si12 P11 105(3) 1_554 6_664 ?
P2 Si12 P11 141(4) . 6_664 ?
Si11 Si12 P12 150(6) 1_454 8_544 ?
P12 Si12 P12 111(2) 1_554 8_544 ?
P2 Si12 P12 100(2) . 8_544 ?
P11 Si12 P12 79.7(19) 6_664 8_544 ?
Si11 Si12 P11 76(4) 1_454 1_454 ?
P12 Si12 P11 20.2(16) 1_554 1_454 ?
P2 Si12 P11 106(2) . 1_454 ?
P11 Si12 P11 103(2) 6_664 1_454 ?
P12 Si12 P11 131(2) 8_544 1_454 ?
Si11 Si12 P12 62(3) 1_454 6_564 ?
P12 Si12 P12 105(2) 1_554 6_564 ?
P2 Si12 P12 130(3) . 6_564 ?
P11 Si12 P12 19.5(12) 6_664 6_564 ?
P12 Si12 P12 98(2) 8_544 6_564 ?
P11 Si12 P12 96.5(19) 1_454 6_564 ?
Si12 P2 Si11 25.6(13) . 1_454 ?
Si12 P2 La1 121(2) . . ?
Si11 P2 La1 117.67(16) 1_454 . ?
Si12 P2 La1 89(2) . 1_554 ?
Si11 P2 La1 92.41(16) 1_454 1_554 ?
La1 P2 La1 148.67(5) . 1_554 ?
Si12 P2 La1 93.4(13) . 8_544 ?
Si11 P2 La1 118.97(8) 1_454 8_544 ?
La1 P2 La1 86.61(7) . 8_544 ?
La1 P2 La1 86.01(7) 1_554 8_544 ?
Si12 P2 La1 115.7(13) . 8_444 ?
Si11 P2 La1 90.66(6) 1_454 8_444 ?
La1 P2 La1 85.81(7) . 8_444 ?
La1 P2 La1 85.24(6) 1_554 8_444 ?
La1 P2 La1 149.41(5) 8_544 8_444 ?
P32 P31 P33 47.4(10) 8_545 . ?
P32 P31 P44 171.9(14) 8_545 8_544 ?
P33 P31 P44 124.5(15) . 8_544 ?
P32 P31 P44 21.0(12) 8_545 . ?
P33 P31 P44 26.4(13) . . ?
P44 P31 P44 150.9(10) 8_544 . ?
P32 P31 P31 118.4(11) 8_545 2_665 ?
P33 P31 P31 165.8(11) . 2_665 ?
P44 P31 P31 69.6(8) 8_544 2_665 ?
P44 P31 P31 139.4(7) . 2_665 ?
P32 P31 P44 166.1(13) 8_545 7_554 ?
P33 P31 P44 146.5(13) . 7_554 ?
P44 P31 P44 22.0(11) 8_544 7_554 ?
P44 P31 P44 172.9(13) . 7_554 ?
P31 P31 P44 47.7(6) 2_665 7_554 ?
P32 P31 P32 137.6(10) 8_545 . ?
P33 P31 P32 90.1(11) . . ?
P44 P31 P32 34.4(9) 8_544 . ?
P44 P31 P32 116.5(7) . . ?
P31 P31 P32 104.1(2) 2_665 . ?
P44 P31 P32 56.4(7) 7_554 . ?
P32 P31 P32 103.3(11) 8_545 7 ?
P33 P31 P32 150.7(13) . 7 ?
P44 P31 P32 84.7(8) 8_544 7 ?
P44 P31 P32 124.3(7) . 7 ?
P31 P31 P32 15.1(2) 2_665 7 ?
P44 P31 P32 62.8(7) 7_554 7 ?
P32 P31 P32 119.1(4) . 7 ?
P32 P31 P33 149.9(11) 8_545 8_544 ?
P33 P31 P33 102.5(11) . 8_544 ?
P44 P31 P33 22.1(9) 8_544 8_544 ?
P44 P31 P33 128.9(8) . 8_544 ?
P31 P31 P33 91.7(3) 2_665 8_544 ?
P44 P31 P33 44.0(7) 7_554 8_544 ?
P32 P31 P33 12.3(3) . 8_544 ?
P32 P31 P33 106.8(4) 7 8_544 ?
P32 P31 La1 68.2(8) 8_545 8_545 ?
P33 P31 La1 99.9(9) . 8_545 ?
P44 P31 La1 117.2(7) 8_544 8_545 ?
P44 P31 La1 82.5(6) . 8_545 ?
P31 P31 La1 71.4(3) 2_665 8_545 ?
P44 P31 La1 102.5(6) 7_554 8_545 ?
P32 P31 La1 131.0(3) . 8_545 ?
P32 P31 La1 62.38(18) 7 8_545 ?
P33 P31 La1 127.3(3) 8_544 8_545 ?
P32 P31 La1 68.6(7) 8_545 7 ?
P33 P31 La1 99.5(9) . 7 ?
P44 P31 La1 115.5(7) 8_544 7 ?
P44 P31 La1 81.4(6) . 7 ?
P31 P31 La1 70.8(3) 2_665 7 ?
P44 P31 La1 103.0(6) 7_554 7 ?
P32 P31 La1 130.9(3) . 7 ?
P32 P31 La1 61.83(18) 7 7 ?
P33 P31 La1 127.0(3) 8_544 7 ?
La1 P31 La1 94.8(2) 8_545 7 ?
P32 P31 La1 89.3(9) 8_545 . ?
P33 P31 La1 59.6(7) . . ?
P44 P31 La1 85.8(7) 8_544 . ?
P44 P31 La1 75.9(6) . . ?
P31 P31 La1 127.7(3) 2_665 . ?
P44 P31 La1 99.7(6) 7_554 . ?
P32 P31 La1 62.9(2) . . ?
P32 P31 La1 132.3(2) 7 . ?
P33 P31 La1 70.5(3) 8_544 . ?
La1 P31 La1 81.35(13) 8_545 . ?
La1 P31 La1 157.2(3) 7 . ?
P33 P32 P31 76.1(11) 8_544 8_544 ?
P33 P32 P44 71.3(16) 8_544 8_544 ?
P31 P32 P44 147.4(18) 8_544 8_544 ?
P33 P32 P44 59.9(13) 8_544 7_554 ?
P31 P32 P44 136.0(15) 8_544 7_554 ?
P44 P32 P44 11.6(7) 8_544 7_554 ?
P33 P32 P31 118.2(11) 8_544 . ?
P31 P32 P31 165.6(11) 8_544 . ?
P44 P32 P31 46.9(11) 8_544 . ?
P44 P32 P31 58.3(8) 7_554 . ?
P33 P32 P44 70.5(12) 8_544 1_554 ?
P31 P32 P44 5.7(10) 8_544 1_554 ?
P44 P32 P44 141.8(14) 8_544 1_554 ?
P44 P32 P44 130.4(13) 7_554 1_554 ?
P31 P32 P44 171.2(7) . 1_554 ?
P33 P32 P33 138.5(11) 8_544 . ?
P31 P32 P33 145.3(14) 8_544 . ?
P44 P32 P33 67.2(11) 8_544 . ?
P44 P32 P33 78.7(8) 7_554 . ?
P31 P32 P33 20.3(4) . . ?
P44 P32 P33 150.9(9) 1_554 . ?
P33 P32 P31 122.6(10) 8_544 7_454 ?
P31 P32 P31 46.5(10) 8_544 7_454 ?
P44 P32 P31 165.9(12) 8_544 7_454 ?
P44 P32 P31 177.5(8) 7_554 7_454 ?
P31 P32 P31 119.1(4) . 7_454 ?
P44 P32 P31 52.1(7) 1_554 7_454 ?
P33 P32 P31 98.8(6) . 7_454 ?
P33 P32 La1 129.1(8) 8_544 . ?
P31 P32 La1 98.4(9) 8_544 . ?
P44 P32 La1 102.8(9) 8_544 . ?
P44 P32 La1 108.1(6) 7_554 . ?
P31 P32 La1 73.1(2) . . ?
P44 P32 La1 102.3(5) 1_554 . ?
P33 P32 La1 62.5(3) . . ?
P31 P32 La1 70.4(2) 7_454 . ?
P33 P32 La1 127.8(8) 8_544 2_565 ?
P31 P32 La1 98.1(9) 8_544 2_565 ?
P44 P32 La1 100.7(9) 8_544 2_565 ?
P44 P32 La1 108.8(6) 7_554 2_565 ?
P31 P32 La1 73.2(2) . 2_565 ?
P44 P32 La1 101.1(5) 1_554 2_565 ?
P33 P32 La1 62.4(3) . 2_565 ?
P31 P32 La1 69.9(2) 7_454 2_565 ?
La1 P32 La1 103.2(2) . 2_565 ?
P33 P32 La1 46.0(7) 8_544 8_544 ?
P31 P32 La1 77.6(8) 8_544 8_544 ?
P44 P32 La1 80.7(10) 8_544 8_544 ?
P44 P32 La1 71.7(6) 7_554 8_544 ?
P31 P32 La1 112.1(3) . 8_544 ?
P44 P32 La1 74.2(5) 1_554 8_544 ?
P33 P32 La1 124.1(3) . 8_544 ?
P31 P32 La1 109.9(2) 7_454 8_544 ?
La1 P32 La1 83.08(11) . 8_544 ?
La1 P32 La1 173.0(2) 2_565 8_544 ?
P33 P32 La1 45.0(7) 8_544 7_554 ?
P31 P32 La1 77.5(8) 8_544 7_554 ?
P44 P32 La1 78.8(10) 8_544 7_554 ?
P44 P32 La1 72.3(6) 7_554 7_554 ?
P31 P32 La1 111.9(3) . 7_554 ?
P44 P32 La1 73.3(5) 1_554 7_554 ?
P33 P32 La1 123.7(3) . 7_554 ?
P31 P32 La1 109.4(2) 7_454 7_554 ?
La1 P32 La1 173.3(2) . 7_554 ?
La1 P32 La1 82.81(11) 2_565 7_554 ?
La1 P32 La1 90.81(19) 8_544 7_554 ?
P32 P33 P31 56.5(11) 8_545 . ?
P32 P33 P44 79.7(17) 8_545 . ?
P31 P33 P44 136(2) . . ?
P32 P33 P44 102.7(15) 8_545 2_565 ?
P31 P33 P44 159.1(17) . 2_565 ?
P44 P33 P44 23.0(13) . 2_565 ?
P32 P33 P33 137.7(10) 8_545 2_565 ?
P31 P33 P33 165.8(11) . 2_565 ?
P44 P33 P33 58.0(13) . 2_565 ?
P44 P33 P33 35.1(10) 2_565 2_565 ?
P32 P33 P44 94.1(13) 8_545 8_544 ?
P31 P33 P44 37.6(11) . 8_544 ?
P44 P33 P44 173.5(16) . 8_544 ?
P44 P33 P44 163.3(17) 2_565 8_544 ?
P33 P33 P44 128.2(7) 2_565 8_544 ?
P32 P33 P32 126.0(12) 8_545 . ?
P31 P33 P32 69.5(10) . . ?
P44 P33 P32 154.3(16) . . ?
P44 P33 P32 131.3(12) 2_565 . ?
P33 P33 P32 96.3(5) 2_565 . ?
P44 P33 P32 31.9(6) 8_544 . ?
P32 P33 P31 49.4(9) 8_545 8_545 ?
P31 P33 P31 105.9(13) . 8_545 ?
P44 P33 P31 30.3(12) . 8_545 ?
P44 P33 P31 53.2(9) 2_565 8_545 ?
P33 P33 P31 88.3(3) 2_565 8_545 ?
P44 P33 P31 143.5(9) 8_544 8_545 ?
P32 P33 P31 175.4(7) . 8_545 ?
P32 P33 La1 124.5(8) 8_545 . ?
P31 P33 La1 105.4(8) . . ?
P44 P33 La1 100.0(10) . . ?
P44 P33 La1 85.4(8) 2_565 . ?
P33 P33 La1 67.3(3) 2_565 . ?
P44 P33 La1 84.9(6) 8_544 . ?
P32 P33 La1 67.3(4) . . ?
P31 P33 La1 114.5(3) 8_545 . ?
P32 P33 La1 125.7(9) 8_545 2_565 ?
P31 P33 La1 106.0(8) . 2_565 ?
P44 P33 La1 98.1(10) . 2_565 ?
P44 P33 La1 86.4(8) 2_565 2_565 ?
P33 P33 La1 67.1(3) 2_565 2_565 ?
P44 P33 La1 84.0(6) 8_544 2_565 ?
P32 P33 La1 67.6(4) . 2_565 ?
P31 P33 La1 114.7(3) 8_545 2_565 ?
La1 P33 La1 109.4(5) . 2_565 ?
P32 P33 La1 42.4(7) 8_545 8_545 ?
P31 P33 La1 65.7(8) . 8_545 ?
P44 P33 La1 83.5(11) . 8_545 ?
P44 P33 La1 99.0(8) 2_565 8_545 ?
P33 P33 La1 123.0(4) 2_565 8_545 ?
P44 P33 La1 93.2(7) 8_544 8_545 ?
P32 P33 La1 115.1(4) . 8_545 ?
P31 P33 La1 61.7(3) 8_545 8_545 ?
La1 P33 La1 82.13(17) . 8_545 ?
La1 P33 La1 167.7(4) 2_565 8_545 ?
P32 P33 La1 43.6(7) 8_545 7 ?
P31 P33 La1 66.2(8) . 7 ?
P44 P33 La1 82.0(11) . 7 ?
P44 P33 La1 100.0(8) 2_565 7 ?
P33 P33 La1 122.9(4) 2_565 7 ?
P44 P33 La1 92.3(7) 8_544 7 ?
P32 P33 La1 115.3(4) . 7 ?
P31 P33 La1 61.9(3) 8_545 7 ?
La1 P33 La1 167.6(4) . 7 ?
La1 P33 La1 82.19(17) 2_565 7 ?
La1 P33 La1 86.0(3) 8_545 7 ?
P44 P44 P33 121.9(13) 2_565 . ?
P44 P44 P32 150.6(12) 2_565 8_545 ?
P33 P44 P32 29.0(7) . 8_545 ?
P44 P44 P31 110.3(8) 2_565 8_545 ?
P33 P44 P31 127.6(18) . 8_545 ?
P32 P44 P31 98.7(14) 8_545 8_545 ?
P44 P44 P33 35.1(10) 2_565 2_565 ?
P33 P44 P33 86.9(18) . 2_565 ?
P32 P44 P33 115.9(19) 8_545 2_565 ?
P31 P44 P33 145.4(16) 8_545 2_565 ?
P44 P44 P31 139.2(7) 2_565 . ?
P33 P44 P31 17.4(9) . . ?
P32 P44 P31 11.5(6) 8_545 . ?
P31 P44 P31 110.2(11) 8_545 . ?
P33 P44 P31 104.4(14) 2_565 . ?
P44 P44 P32 17.8(8) 2_565 7_455 ?
P33 P44 P32 104.3(17) . 7_455 ?
P32 P44 P32 133.3(18) 8_545 7_455 ?
P31 P44 P32 128.0(14) 8_545 7_455 ?
P33 P44 P32 17.4(4) 2_565 7_455 ?
P31 P44 P32 121.8(13) . 7_455 ?
P44 P44 P31 47.7(6) 2_565 7_455 ?
P33 P44 P31 169.5(18) . 7_455 ?
P32 P44 P31 161.3(17) 8_545 7_455 ?
P31 P44 P31 62.7(9) 8_545 7_455 ?
P33 P44 P31 82.7(10) 2_565 7_455 ?
P31 P44 P31 172.8(13) . 7_455 ?
P32 P44 P31 65.3(7) 7_455 7_455 ?
P44 P44 P33 128.1(8) 2_565 8_545 ?
P33 P44 P33 109.8(13) . 8_545 ?
P32 P44 P33 80.8(10) 8_545 8_545 ?
P31 P44 P33 17.9(6) 8_545 8_545 ?
P33 P44 P33 163.2(17) 2_565 8_545 ?
P31 P44 P33 92.4(9) . 8_545 ?
P32 P44 P33 145.8(14) 7_455 8_545 ?
P31 P44 P33 80.5(10) 7_455 8_545 ?
P44 P44 P32 112.7(6) 2_565 1_556 ?
P33 P44 P32 125.2(15) . 1_556 ?
P32 P44 P32 96.3(12) 8_545 1_556 ?
P31 P44 P32 2.4(4) 8_545 1_556 ?
P33 P44 P32 147.8(15) 2_565 1_556 ?
P31 P44 P32 107.8(10) . 1_556 ?
P32 P44 P32 130.4(13) 7_455 1_556 ?
P31 P44 P32 65.1(8) 7_455 1_556 ?
P33 P44 P32 15.4(3) 8_545 1_556 ?
P44 P44 La1 84.6(17) 2_565 2_565 ?
P33 P44 La1 59.3(10) . 2_565 ?
P32 P44 La1 78.0(10) 8_545 2_565 ?
P31 P44 La1 135.6(9) 8_545 2_565 ?
P33 P44 La1 59.8(7) 2_565 2_565 ?
P31 P44 La1 69.8(7) . 2_565 ?
P32 P44 La1 70.5(6) 7_455 2_565 ?
P31 P44 La1 115.7(8) 7_455 2_565 ?
P33 P44 La1 129.7(7) 8_545 2_565 ?
P32 P44 La1 134.9(7) 1_556 2_565 ?
P44 P44 La1 80.4(16) 2_565 . ?
P33 P44 La1 57.8(9) . . ?
P32 P44 La1 76.1(10) 8_545 . ?
P31 P44 La1 133.1(8) 8_545 . ?
P33 P44 La1 59.2(7) 2_565 . ?
P31 P44 La1 68.7(7) . . ?
P32 P44 La1 70.2(6) 7_455 . ?
P31 P44 La1 114.8(7) 7_455 . ?
P33 P44 La1 128.1(7) 8_545 . ?
P32 P44 La1 132.9(7) 1_556 . ?
La1 P44 La1 89.7(6) 2_565 . ?

loop_
_geom_bond_atom_site_label_1
_geom_bond_atom_site_label_2
_geom_bond_distance
_geom_bond_site_symmetry_2
_geom_bond_publ_flag
La1 P33 2.868(10) . ?
La1 P33 2.873(10) 2_565 ?
La1 P32 2.983(6) . ?
La1 P32 2.998(6) 2_565 ?
La1 P2 3.004(4) . ?
La1 P2 3.038(3) 1_556 ?
La1 P2 3.0639(13) 8_545 ?
La1 P11 3.0834(16) 1_455 ?
La1 P12 3.10(4) . ?
La1 P2 3.1201(13) 8_445 ?
La1 P31 3.178(6) 8_544 ?
La1 P31 3.189(6) 7_454 ?
P11 P12 0.79(5) 1_655 ?
P11 Si12 2.17(5) 6_665 ?
P11 Si11 2.234(2) 8_644 ?
P11 Si11 2.248(2) 6_764 ?
P11 Si11 2.260(2) . ?
P11 Si12 2.29(8) 1_656 ?
P12 Si12 2.09(5) 1_556 ?
P12 Si11 2.10(4) 6_664 ?
P12 Si12 2.26(7) 8_545 ?
P12 Si12 2.37(6) 6_565 ?
P12 Si11 2.39(8) 1_455 ?
Si11 Si12 0.96(5) 1_656 ?
Si11 P2 2.196(2) 1_656 ?
Si12 P2 2.14(5) . ?
P31 P32 0.741(11) 8_545 ?
P31 P33 0.863(17) . ?
P31 P44 1.72(3) 8_544 ?
P31 P44 1.99(3) . ?
P31 P31 2.065(17) 2_665 ?
P31 P44 2.18(3) 7_554 ?
P31 P32 2.326(9) . ?
P31 P32 2.504(9) 7 ?
P31 P33 2.698(17) 8_544 ?
P32 P33 0.655(11) 8_544 ?
P32 P44 1.33(3) 8_544 ?
P32 P44 2.13(2) 7_554 ?
P32 P44 2.45(3) 1_554 ?
P32 P33 2.483(10) . ?
P33 P44 1.28(3) . ?
P33 P44 1.89(3) 2_565 ?
P33 P33 2.23(3) 2_565 ?
P33 P44 2.32(3) 8_544 ?
P44 P44 0.87(5) 2_565 ?
